data_1511224
loop_
_publ_author_name
'Eibenstein, U.'
'Jung, W.'

_publ_section_title
;
 Li2 Pd3 B and Li2 Pt3 B; ternary lithium borides of palladium and
 platinum with boron in octahedral coordination
;
_journal_name_full 'Journal of Solid State Chemistry'
_journal_page_first 21
_journal_page_last 24
_journal_paper_doi 10.1006/jssc.1997.7310
_journal_volume 133
_journal_year 1997
_chemical_formula_sum 'B Li2 Pd3'
_chemical_name_systematic 'Li2 Pd3 B'
_space_group_IT_number 212
_symmetry_space_group_name_Hall 'P 4acd 2ab 3'
_symmetry_space_group_name_H-M 'P 43 3 2'
_cell_angle_alpha 90
_cell_angle_beta 90
_cell_angle_gamma 90
_cell_formula_units_Z 4
_cell_length_a 6.7534
_cell_length_b 6.7534
_cell_length_c 6.7534
_cell_volume 308.012
_citation_journal_id_ASTM JSSCBI
_cod_data_source_file boron0-1_337.cif
_cod_data_source_block B1Li2Pd3
_cod_original_cell_volume 308.0118
_cod_original_formula_sum 'B1 Li2 Pd3'
_cod_database_code 1511224

loop_
_symmetry_equiv_pos_as_xyz
x,y,z
-y+3/4,x+1/4,z+3/4
-x+1/2,-y,z+1/2
y+3/4,-x+3/4,z+1/4
x+1/2,-y+1/2,-z
y+1/4,x+3/4,-z+3/4
-x,y+1/2,-z+1/2
-y+1/4,-x+1/4,-z+1/4
z,x,y
-x+3/4,z+1/4,y+3/4
-z+1/2,-x,y+1/2
x+3/4,-z+3/4,y+1/4
z+1/2,-x+1/2,-y
x+1/4,z+3/4,-y+3/4
-z,x+1/2,-y+1/2
-x+1/4,-z+1/4,-y+1/4
y,z,x
y+1/2,-z+1/2,-x
z+1/4,y+3/4,-x+3/4
-y,z+1/2,-x+1/2
-z+1/4,-y+1/4,-x+1/4
-y+1/2,-z,x+1/2
z+3/4,-y+3/4,x+1/4
-z+3/4,y+1/4,x+3/4

loop_
_atom_site_label
_atom_site_type_symbol
_atom_site_fract_x
_atom_site_fract_y
_atom_site_fract_z
_atom_site_occupancy
_atom_site_U_iso_or_equiv
B1 B-3 0.875 0.375 0.125 1 0.0
Pd1 Pd 0.125 0.30417 0.94583 1 0.0
Li1 Li+1 0.3072 0.3072 0.3072 1 0.0
